data_2241423
loop_
_publ_author_name
'Stromyer, Michael L.'
'Lilly, Cassandra P.'
'Dillner, Adam J.'
'Knaust, Jacqueline M.'

_publ_section_title
;
 Crystal structures of [<i>Ln</i>(NO~3~)~3~(\m~2~-bpydo)~2~], where
 <i>Ln</i> = Ce, Pr or Nd, and bpydo = 4,4'-bipyridine
 <i>N</i>,<i>N</i>'-dioxide: layered coordination networks containing 4^4^
 grids
;
_journal_coeditor_code WM5242
_journal_issue 1
_journal_name_full 'Acta Crystallographica Section E'
_journal_page_first 25
_journal_page_last 30
_journal_paper_doi 10.1107/S205698901502318X
_journal_volume 72
_journal_year 2016
_chemical_formula_iupac '[Ce (N O3)3 (C10 H8 N2 O2)2]'
_chemical_formula_moiety 'C20 H16 Ce N7 O13'
_chemical_formula_sum 'C20 H16 Ce N7 O13'
_chemical_formula_weight 702.52
_chemical_name_systematic
;
Poly[[tris(nitrato-\k^2^<i>O</i>,<i>O</i>')cerium(III)]-bis(\m-4,4'-bipyridine
<i>N</i>,<i>N</i>'-dioxide-\k^2^<i>N</i>:<i>N</i>')]
;
_space_group_crystal_system monoclinic
_space_group_IT_number 15
_space_group_name_Hall '-C 2yc'
_space_group_name_H-M_alt 'C 1 2/c 1'
_symmetry_space_group_name_Hall '-C 2yc'
_symmetry_space_group_name_H-M 'C 1 2/c 1'
_atom_sites_solution_hydrogens geom
_cell_angle_alpha 90
_cell_angle_beta 105.8370(10)
_cell_angle_gamma 90
_cell_formula_units_Z 8
_cell_length_a 26.786(3)
_cell_length_b 13.3398(13)
_cell_length_c 13.7571(13)
_cell_measurement_reflns_used 11055
_cell_measurement_temperature 173(2)
_cell_measurement_theta_max 31.502
_cell_measurement_theta_min 2.447
_cell_volume 4729.1(8)
_computing_cell_refinement
;
SAINT (Bruker, 2009)
;
_computing_data_collection
;
APEX2 (Bruker, 2009)
;
_computing_data_reduction
;
SAINT (Bruker, 2009)
;
_computing_molecular_graphics
;
X-SEED (Barbour, 2001)
;
_computing_publication_material
;
X-SEED (Barbour, 2001)
;
_computing_structure_refinement
;
SHELXL2014  (Sheldrick, 2015)
;
_computing_structure_solution
;
SHELXS97 (Sheldrick, 2008)
;
_diffrn_ambient_temperature 173(2)
_diffrn_measured_fraction_theta_full 0.999
_diffrn_measured_fraction_theta_max 0.909
_diffrn_measurement_device_type 'Bruker APEXII CCD'
_diffrn_measurement_method 'phi and omega scans'
_diffrn_radiation_type MoK\a
_diffrn_radiation_wavelength 0.71073
_diffrn_reflns_av_R_equivalents 0.0181
_diffrn_reflns_limit_h_max 37
_diffrn_reflns_limit_h_min -37
_diffrn_reflns_limit_k_max 19
_diffrn_reflns_limit_k_min -11
_diffrn_reflns_limit_l_max 19
_diffrn_reflns_limit_l_min -20
_diffrn_reflns_number 15990
_diffrn_reflns_theta_full 25.242
_diffrn_reflns_theta_max 31.503
_diffrn_reflns_theta_min 1.580
_exptl_absorpt_coefficient_mu 2.013
_exptl_absorpt_correction_T_max 0.7463
_exptl_absorpt_correction_T_min 0.5359
_exptl_absorpt_correction_type multi-scan
_exptl_absorpt_process_details
;
(SADABS; Bruker, 2009)
;
_exptl_crystal_colour red
_exptl_crystal_density_diffrn 1.973
_exptl_crystal_description block
_exptl_crystal_F_000 2776
_exptl_crystal_size_max 0.550
_exptl_crystal_size_mid 0.450
_exptl_crystal_size_min 0.380
_refine_diff_density_max 1.096
_refine_diff_density_min -0.648
_refine_ls_extinction_method none
_refine_ls_goodness_of_fit_ref 1.049
_refine_ls_hydrogen_treatment constr
_refine_ls_matrix_type full
_refine_ls_number_parameters 370
_refine_ls_number_reflns 7152
_refine_ls_number_restraints 0
_refine_ls_restrained_S_all 1.049
_refine_ls_R_factor_all 0.0218
_refine_ls_R_factor_gt 0.0199
_refine_ls_shift/su_max 0.002
_refine_ls_shift/su_mean 0.000
_refine_ls_structure_factor_coef Fsqd
_refine_ls_weighting_details 'w=1/[\s^2^(Fo^2^)+(0.0231P)^2^+5.9858P] where P=(Fo^2^+2Fc^2^)/3'
_refine_ls_weighting_scheme calc
_refine_ls_wR_factor_gt 0.0493
_refine_ls_wR_factor_ref 0.0503
_reflns_number_gt 6686
_reflns_number_total 7152
_reflns_threshold_expression 'I > 2\s(I)'
_cod_data_source_file wm5242sup1.cif
_cod_data_source_block I
_cod_depositor_comments
;Adding full bibliography for 2241423--2241425.cif.

 Adding full bibliography for 2241423--2241425.cif.
;
_cod_database_code 2241423
_cod_database_fobs_code 2241423
_shelx_space_group_comment
;
The symmetry employed for this shelxl refinement is uniquely defined
by the following loop, which should always be used as a source of
symmetry information in preference to the above space-group names.
They are only intended as comments.
;

loop_
_space_group_symop_operation_xyz
'x, y, z'
'-x, y, -z+1/2'
'x+1/2, y+1/2, z'
'-x+1/2, y+1/2, -z+1/2'
'-x, -y, -z'
'x, -y, z-1/2'
'-x+1/2, -y+1/2, -z'
'x+1/2, -y+1/2, z-1/2'

loop_
_atom_site_type_symbol
_atom_site_label
_atom_site_fract_x
_atom_site_fract_y
_atom_site_fract_z
_atom_site_U_iso_or_equiv
_atom_site_adp_type
_atom_site_calc_flag
_atom_site_occupancy
Ce Ce1 0.12666(2) 0.27581(2) 0.66455(2) 0.00880(3) Uani d 1
O O1 0.14943(4) 1.12935(8) 0.78743(9) 0.0138(2) Uani d 1
O O2 0.07510(4) 0.41815(8) 0.70896(9) 0.0154(2) Uani d 1
O O3 0.18037(4) 0.33380(8) 0.83061(8) 0.0131(2) Uani d 1
O O4 0.54328(4) 0.28358(8) 1.18738(9) 0.0126(2) Uani d 1
O O5 0.19329(6) 0.41286(11) 0.65215(10) 0.0288(3) Uani d 1
O O6 0.12041(6) 0.42801(10) 0.53717(11) 0.0267(3) Uani d 1
O O7 0.18842(7) 0.50937(10) 0.52255(12) 0.0365(4) Uani d 1
O O8 0.21266(5) 0.18687(11) 0.66189(9) 0.0221(3) Uani d 1
O O9 0.16939(5) 0.24235(9) 0.51565(9) 0.0157(2) Uani d 1
O O10 0.23607(5) 0.14464(9) 0.52773(9) 0.0195(2) Uani d 1
O O11 0.05806(5) 0.25187(9) 0.48914(9) 0.0162(2) Uani d 1
O O12 0.09542(4) 0.11414(8) 0.55499(8) 0.0148(2) Uani d 1
O O13 0.03572(5) 0.11024(10) 0.41152(9) 0.0217(3) Uani d 1
N N1 0.14037(5) 1.03162(9) 0.77682(9) 0.0113(2) Uani d 1
N N2 0.08640(5) 0.51564(10) 0.71907(10) 0.0134(2) Uani d 1
N N3 0.23131(5) 0.32751(10) 0.87085(9) 0.0109(2) Uani d 1
N N4 0.49487(5) 0.28718(9) 1.12873(10) 0.0111(2) Uani d 1
N N5 0.16766(7) 0.45133(11) 0.56933(12) 0.0253(3) Uani d 1
N N6 0.20687(5) 0.19053(10) 0.56676(10) 0.0145(2) Uani d 1
N N7 0.06262(5) 0.15808(10) 0.48319(9) 0.0137(2) Uani d 1
C C1 0.18034(6) 0.96562(12) 0.79956(12) 0.0142(3) Uani d 1
H H1 0.2150 0.9895 0.8219 0.017 Uiso calc 1
C C2 0.17085(6) 0.86374(12) 0.79041(12) 0.0144(3) Uani d 1
H H2 0.1991 0.8180 0.8075 0.017 Uiso calc 1
C C3 0.12012(6) 0.82731(11) 0.75622(11) 0.0121(3) Uani d 1
C C4 0.08022(6) 0.89772(12) 0.73462(12) 0.0137(3) Uani d 1
H H4 0.0452 0.8759 0.7115 0.016 Uiso calc 1
C C5 0.09092(6) 0.99873(12) 0.74644(12) 0.0136(3) Uani d 1
H H5 0.0632 1.0457 0.7331 0.016 Uiso calc 1
C C6 0.05307(6) 0.58316(12) 0.66253(13) 0.0171(3) Uani d 1
H H6 0.0225 0.5606 0.6144 0.021 Uiso calc 1
C C7 0.06325(6) 0.68421(12) 0.67436(12) 0.0165(3) Uani d 1
H H7 0.0393 0.7310 0.6351 0.020 Uiso calc 1
C C8 0.10854(6) 0.71893(11) 0.74362(12) 0.0124(3) Uani d 1
C C9 0.14170(6) 0.64712(12) 0.80061(12) 0.0162(3) Uani d 1
H H9 0.1727 0.6677 0.8485 0.019 Uiso calc 1
C C10 0.12988(6) 0.54644(12) 0.78811(13) 0.0172(3) Uani d 1
H H10 0.1525 0.4984 0.8284 0.021 Uiso calc 1
C C11 0.25885(6) 0.41124(11) 0.90585(11) 0.0128(3) Uani d 1
H H11 0.2421 0.4747 0.8972 0.015 Uiso calc 1
C C12 0.31105(6) 0.40468(12) 0.95406(11) 0.0131(3) Uani d 1
H H12 0.3300 0.4637 0.9793 0.016 Uiso calc 1
C C13 0.33644(6) 0.31212(11) 0.96620(11) 0.0117(3) Uani d 1
C C14 0.30687(6) 0.22856(11) 0.92576(12) 0.0137(3) Uani d 1
H H14 0.3231 0.1647 0.9302 0.016 Uiso calc 1
C C15 0.25463(6) 0.23682(11) 0.87958(12) 0.0132(3) Uani d 1
H H15 0.2349 0.1788 0.8538 0.016 Uiso calc 1
C C16 0.47610(6) 0.37514(11) 1.08504(11) 0.0131(3) Uani d 1
H H16 0.4985 0.4315 1.0918 0.016 Uiso calc 1
C C17 0.42495(6) 0.38381(12) 1.03088(12) 0.0135(3) Uani d 1
H H17 0.4122 0.4460 1.0004 0.016 Uiso calc 1
C C18 0.39170(6) 0.30199(11) 1.02043(11) 0.0115(3) Uani d 1
C C19 0.41282(6) 0.21126(11) 1.06413(12) 0.0125(3) Uani d 1
H H19 0.3915 0.1534 1.0567 0.015 Uiso calc 1
C C20 0.46424(6) 0.20521(12) 1.11776(12) 0.0129(3) Uani d 1
H H20 0.4782 0.1433 1.1471 0.015 Uiso calc 1

loop_
_atom_site_aniso_label
_atom_site_aniso_U_11
_atom_site_aniso_U_22
_atom_site_aniso_U_33
_atom_site_aniso_U_12
_atom_site_aniso_U_13
_atom_site_aniso_U_23
Ce1 0.00749(4) 0.00690(4) 0.01083(4) -0.00080(3) 0.00051(3) -0.00044(2)
O1 0.0156(5) 0.0062(5) 0.0175(5) -0.0020(4) 0.0008(4) -0.0001(4)
O2 0.0164(5) 0.0053(5) 0.0237(6) -0.0017(4) 0.0043(4) -0.0023(4)
O3 0.0069(4) 0.0139(5) 0.0155(5) 0.0001(4) -0.0021(4) -0.0013(4)
O4 0.0063(5) 0.0135(5) 0.0158(5) 0.0010(4) -0.0008(4) 0.0013(4)
O5 0.0369(8) 0.0279(7) 0.0231(6) -0.0185(6) 0.0107(6) -0.0048(5)
O6 0.0349(7) 0.0180(6) 0.0309(7) 0.0042(5) 0.0152(6) 0.0061(5)
O7 0.0665(11) 0.0128(6) 0.0464(9) -0.0089(7) 0.0427(8) -0.0018(6)
O8 0.0195(6) 0.0320(7) 0.0146(5) 0.0088(5) 0.0041(4) 0.0025(5)
O9 0.0138(5) 0.0163(5) 0.0164(5) 0.0019(4) 0.0030(4) 0.0025(4)
O10 0.0201(6) 0.0183(6) 0.0224(6) 0.0039(5) 0.0094(5) -0.0015(5)
O11 0.0169(5) 0.0131(5) 0.0170(5) 0.0016(4) 0.0018(4) 0.0001(4)
O12 0.0154(5) 0.0117(5) 0.0151(5) 0.0000(4) 0.0006(4) -0.0010(4)
O13 0.0184(6) 0.0261(6) 0.0167(5) -0.0039(5) -0.0016(4) -0.0090(5)
N1 0.0129(6) 0.0079(5) 0.0118(5) -0.0016(4) 0.0010(4) 0.0003(4)
N2 0.0141(6) 0.0084(6) 0.0170(6) -0.0003(5) 0.0033(5) -0.0013(5)
N3 0.0083(5) 0.0115(6) 0.0115(5) 0.0001(4) 0.0002(4) -0.0002(4)
N4 0.0081(5) 0.0116(6) 0.0127(6) 0.0007(4) 0.0014(4) 0.0008(4)
N5 0.0444(10) 0.0104(6) 0.0298(8) -0.0066(6) 0.0244(7) -0.0040(6)
N6 0.0132(6) 0.0139(6) 0.0163(6) -0.0010(5) 0.0041(5) -0.0004(5)
N7 0.0119(6) 0.0169(6) 0.0117(5) -0.0021(5) 0.0023(4) -0.0028(5)
C1 0.0113(6) 0.0125(7) 0.0170(7) 0.0000(5) 0.0005(5) 0.0002(5)
C2 0.0129(6) 0.0117(7) 0.0172(7) 0.0012(5) 0.0017(5) -0.0002(5)
C3 0.0147(7) 0.0083(6) 0.0117(6) -0.0010(5) 0.0012(5) -0.0007(5)
C4 0.0118(6) 0.0112(7) 0.0163(7) -0.0011(5) 0.0010(5) 0.0003(5)
C5 0.0113(6) 0.0112(7) 0.0163(7) 0.0002(5) 0.0005(5) 0.0007(5)
C6 0.0155(7) 0.0120(7) 0.0196(7) -0.0009(6) -0.0025(6) 0.0000(6)
C7 0.0172(7) 0.0103(7) 0.0186(7) 0.0005(6) -0.0010(6) 0.0018(6)
C8 0.0143(7) 0.0084(6) 0.0139(7) -0.0009(5) 0.0029(5) -0.0007(5)
C9 0.0145(7) 0.0103(7) 0.0201(7) 0.0001(5) -0.0015(6) -0.0015(6)
C10 0.0134(7) 0.0105(7) 0.0237(8) 0.0010(6) -0.0018(6) 0.0005(6)
C11 0.0112(6) 0.0095(6) 0.0164(7) 0.0001(5) 0.0014(5) -0.0014(5)
C12 0.0099(6) 0.0111(6) 0.0163(7) -0.0008(5) 0.0002(5) -0.0029(5)
C13 0.0096(6) 0.0128(7) 0.0114(6) 0.0002(5) 0.0006(5) 0.0003(5)
C14 0.0118(7) 0.0101(7) 0.0170(7) 0.0008(5) 0.0002(5) 0.0005(5)
C15 0.0122(7) 0.0093(6) 0.0159(7) 0.0002(5) 0.0004(5) -0.0004(5)
C16 0.0108(6) 0.0112(6) 0.0158(7) -0.0002(5) 0.0010(5) 0.0028(5)
C17 0.0115(6) 0.0116(6) 0.0161(7) 0.0009(5) 0.0017(5) 0.0033(5)
C18 0.0094(6) 0.0124(6) 0.0118(6) 0.0007(5) 0.0014(5) 0.0009(5)
C19 0.0114(6) 0.0104(6) 0.0145(7) -0.0006(5) 0.0015(5) 0.0009(5)
C20 0.0121(6) 0.0102(6) 0.0151(7) 0.0000(5) 0.0017(5) 0.0010(5)

loop_
_atom_type_symbol
_atom_type_description
_atom_type_scat_dispersion_real
_atom_type_scat_dispersion_imag
_atom_type_scat_source
C C 0.0033 0.0016 'International Tables Vol C Tables 4.2.6.8 and 6.1.1.4'
H H 0.0000 0.0000 'International Tables Vol C Tables 4.2.6.8 and 6.1.1.4'
N N 0.0061 0.0033 'International Tables Vol C Tables 4.2.6.8 and 6.1.1.4'
O O 0.0106 0.0060 'International Tables Vol C Tables 4.2.6.8 and 6.1.1.4'
Ce Ce -0.2486 2.6331 'International Tables Vol C Tables 4.2.6.8 and 6.1.1.4'

loop_
_geom_angle_atom_site_label_1
_geom_angle_atom_site_label_2
_geom_angle_atom_site_label_3
_geom_angle_site_symmetry_1
_geom_angle_site_symmetry_3
_geom_angle
O3 Ce1 O4 . 8_455 107.56(4)
O3 Ce1 O2 . . 76.05(4)
O4 Ce1 O2 8_455 . 68.67(4)
O3 Ce1 O1 . 1_545 69.67(4)
O4 Ce1 O1 8_455 1_545 74.36(4)
O2 Ce1 O1 . 1_545 117.72(4)
O3 Ce1 O5 . . 66.55(4)
O4 Ce1 O5 8_455 . 153.81(4)
O2 Ce1 O5 . . 85.25(4)
O1 Ce1 O5 1_545 . 122.70(4)
O3 Ce1 O8 . . 82.02(4)
O4 Ce1 O8 8_455 . 133.70(4)
O2 Ce1 O8 . . 153.34(4)
O1 Ce1 O8 1_545 . 66.84(4)
O5 Ce1 O8 . . 72.09(5)
O3 Ce1 O11 . . 167.04(4)
O4 Ce1 O11 8_455 . 69.34(4)
O2 Ce1 O11 . . 91.27(4)
O1 Ce1 O11 1_545 . 119.87(4)
O5 Ce1 O11 . . 110.32(4)
O8 Ce1 O11 . . 109.41(4)
O3 Ce1 O12 . . 143.16(4)
O4 Ce1 O12 8_455 . 69.69(4)
O2 Ce1 O12 . . 130.28(4)
O1 Ce1 O12 1_545 . 74.50(4)
O5 Ce1 O12 . . 131.05(4)
O8 Ce1 O12 . . 76.27(4)
O11 Ce1 O12 . . 48.73(4)
O3 Ce1 O9 . . 120.26(4)
O4 Ce1 O9 8_455 . 129.97(4)
O2 Ce1 O9 . . 134.21(4)
O1 Ce1 O9 1_545 . 108.00(4)
O5 Ce1 O9 . . 67.46(4)
O8 Ce1 O9 . . 48.65(4)
O11 Ce1 O9 . . 67.00(4)
O12 Ce1 O9 . . 63.59(4)
O3 Ce1 O6 . . 106.67(4)
O4 Ce1 O6 8_455 . 115.64(4)
O2 Ce1 O6 . . 69.15(4)
O1 Ce1 O6 1_545 . 169.94(4)
O5 Ce1 O6 . . 48.58(5)
O8 Ce1 O6 . . 103.65(4)
O11 Ce1 O6 . . 65.43(4)
O12 Ce1 O6 . . 107.17(4)
O9 Ce1 O6 . . 65.20(4)
N1 O1 Ce1 . 1_565 132.64(9)
N2 O2 Ce1 . . 129.52(9)
N3 O3 Ce1 . . 129.72(9)
N4 O4 Ce1 . 8_556 134.54(9)
N5 O5 Ce1 . . 97.52(10)
N5 O6 Ce1 . . 94.62(10)
N6 O8 Ce1 . . 97.86(9)
N6 O9 Ce1 . . 96.18(9)
N7 O11 Ce1 . . 97.15(8)
N7 O12 Ce1 . . 96.39(8)
O1 N1 C5 . . 119.22(13)
O1 N1 C1 . . 120.25(13)
C5 N1 C1 . . 120.49(13)
O2 N2 C10 . . 119.84(13)
O2 N2 C6 . . 119.56(13)
C10 N2 C6 . . 120.56(14)
O3 N3 C15 . . 119.41(13)
O3 N3 C11 . . 119.65(12)
C15 N3 C11 . . 120.89(13)
O4 N4 C20 . . 120.08(12)
O4 N4 C16 . . 118.99(12)
C20 N4 C16 . . 120.83(13)
O7 N5 O6 . . 121.65(18)
O7 N5 O5 . . 120.87(18)
O6 N5 O5 . . 117.48(14)
O10 N6 O9 . . 122.32(13)
O10 N6 O8 . . 121.08(14)
O9 N6 O8 . . 116.59(13)
O13 N7 O11 . . 121.39(14)
O13 N7 O12 . . 120.88(14)
O11 N7 O12 . . 117.72(12)
N1 C1 C2 . . 120.25(14)
N1 C1 H1 . . 119.9
C2 C1 H1 . . 119.9
C1 C2 C3 . . 120.67(14)
C1 C2 H2 . . 119.7
C3 C2 H2 . . 119.7
C4 C3 C2 . . 117.13(14)
C4 C3 C8 . . 120.68(14)
C2 C3 C8 . . 122.18(14)
C5 C4 C3 . . 120.78(14)
C5 C4 H4 . . 119.6
C3 C4 H4 . . 119.6
N1 C5 C4 . . 120.64(14)
N1 C5 H5 . . 119.7
C4 C5 H5 . . 119.7
N2 C6 C7 . . 120.35(15)
N2 C6 H6 . . 119.8
C7 C6 H6 . . 119.8
C6 C7 C8 . . 120.73(15)
C6 C7 H7 . . 119.6
C8 C7 H7 . . 119.6
C9 C8 C7 . . 117.14(14)
C9 C8 C3 . . 121.68(14)
C7 C8 C3 . . 121.18(14)
C10 C9 C8 . . 120.65(15)
C10 C9 H9 . . 119.7
C8 C9 H9 . . 119.7
N2 C10 C9 . . 120.55(14)
N2 C10 H10 . . 119.7
C9 C10 H10 . . 119.7
N3 C11 C12 . . 120.16(14)
N3 C11 H11 . . 119.9
C12 C11 H11 . . 119.9
C11 C12 C13 . . 120.71(14)
C11 C12 H12 . . 119.6
C13 C12 H12 . . 119.6
C14 C13 C12 . . 117.02(14)
C14 C13 C18 . . 120.87(14)
C12 C13 C18 . . 122.11(14)
C15 C14 C13 . . 121.13(14)
C15 C14 H14 . . 119.4
C13 C14 H14 . . 119.4
N3 C15 C14 . . 120.03(14)
N3 C15 H15 . . 120.0
C14 C15 H15 . . 120.0
N4 C16 C17 . . 120.61(14)
N4 C16 H16 . . 119.7
C17 C16 H16 . . 119.7
C16 C17 C18 . . 120.36(14)
C16 C17 H17 . . 119.8
C18 C17 H17 . . 119.8
C17 C18 C19 . . 117.49(14)
C17 C18 C13 . . 120.50(14)
C19 C18 C13 . . 122.01(14)
C20 C19 C18 . . 120.59(14)
C20 C19 H19 . . 119.7
C18 C19 H19 . . 119.7
N4 C20 C19 . . 120.07(14)
N4 C20 H20 . . 120.0
C19 C20 H20 . . 120.0

loop_
_geom_bond_atom_site_label_1
_geom_bond_atom_site_label_2
_geom_bond_site_symmetry_2
_geom_bond_distance
Ce1 O3 . 2.4685(11)
Ce1 O4 8_455 2.4692(11)
Ce1 O2 . 2.5192(11)
Ce1 O1 1_545 2.5464(11)
Ce1 O5 . 2.5929(13)
Ce1 O8 . 2.6004(12)
Ce1 O11 . 2.6231(12)
Ce1 O12 . 2.6333(11)
Ce1 O9 . 2.6428(12)
Ce1 O6 . 2.6573(13)
O1 N1 . 1.3268(16)
O1 Ce1 1_565 2.5464(11)
O2 N2 . 1.3339(16)
O3 N3 . 1.3277(15)
O4 N4 . 1.3281(16)
O4 Ce1 8_556 2.4694(11)
O5 N5 . 1.267(2)
O6 N5 . 1.260(2)
O7 N5 . 1.2321(19)
O8 N6 . 1.2761(18)
O9 N6 . 1.2629(18)
O10 N6 . 1.2264(17)
O11 N7 . 1.2619(18)
O12 N7 . 1.2718(17)
O13 N7 . 1.2292(17)
N1 C5 . 1.3490(19)
N1 C1 . 1.355(2)
N2 C10 . 1.350(2)
N2 C6 . 1.354(2)
N3 C15 . 1.3517(19)
N3 C11 . 1.3527(19)
N4 C20 . 1.3504(19)
N4 C16 . 1.3512(19)
C1 C2 . 1.382(2)
C1 H1 . 0.9500
C2 C3 . 1.398(2)
C2 H2 . 0.9500
C3 C4 . 1.393(2)
C3 C8 . 1.479(2)
C4 C5 . 1.378(2)
C4 H4 . 0.9500
C5 H5 . 0.9500
C6 C7 . 1.376(2)
C6 H6 . 0.9500
C7 C8 . 1.401(2)
C7 H7 . 0.9500
C8 C9 . 1.393(2)
C9 C10 . 1.380(2)
C9 H9 . 0.9500
C10 H10 . 0.9500
C11 C12 . 1.377(2)
C11 H11 . 0.9500
C12 C13 . 1.398(2)
C12 H12 . 0.9500
C13 C14 . 1.393(2)
C13 C18 . 1.471(2)
C14 C15 . 1.374(2)
C14 H14 . 0.9500
C15 H15 . 0.9500
C16 C17 . 1.374(2)
C16 H16 . 0.9500
C17 C18 . 1.391(2)
C17 H17 . 0.9500
C18 C19 . 1.400(2)
C19 C20 . 1.376(2)
C19 H19 . 0.9500
C20 H20 . 0.9500

loop_
_geom_hbond_atom_site_label_D
_geom_hbond_atom_site_label_H
_geom_hbond_atom_site_label_A
_geom_hbond_site_symmetry_A
_geom_hbond_distance_DH
_geom_hbond_distance_HA
_geom_hbond_distance_DA
_geom_hbond_angle_DHA
C1 H1 O5 4_556 0.95 2.59 3.342(2) 135.9
C4 H4 O13 5_566 0.95 2.37 3.208(2) 147.5
C5 H5 O4 8_465 0.95 2.38 3.1868(19) 141.9
C9 H9 O9 6_566 0.95 2.62 3.206(2) 120.6
C9 H9 O10 4_556 0.95 2.59 3.475(2) 156.0
C10 H10 O3 . 0.95 2.32 3.128(2) 143.1
C10 H10 O7 6_566 0.95 2.58 3.264(2) 129.0
C11 H11 O10 4_556 0.95 2.49 3.237(2) 135.2
C14 H14 O7 4_546 0.95 2.22 3.004(2) 139.3
C15 H15 O1 1_545 0.95 2.32 3.1069(19) 140.2
C16 H16 O13 4_556 0.95 2.55 3.154(2) 121.6
C17 H17 O12 4_556 0.95 2.36 3.2837(19) 164.1
C20 H20 O2 8_556 0.95 2.63 3.3265(19) 130.4

loop_
_geom_torsion_atom_site_label_1
_geom_torsion_atom_site_label_2
_geom_torsion_atom_site_label_3
_geom_torsion_atom_site_label_4
_geom_torsion_site_symmetry_4
_geom_torsion
_geom_torsion_publ_flag
Ce1 O3 O4 Ce1 8_556 5.38(7) no
Ce1 O2 O1 Ce1 1_565 92.53(6) no
